data_2005008
loop_
_publ_author_name
'De Ridder, D. J. A.'
'Goubitz, K.'
'Reiss, C. A.'
'Schenk, H.'
'Hiemstra, H.'

_publ_section_title
;
 One Bicyclic \b-Lactam and Two Bicyclic \g-Lactam Compounds
;
_journal_issue 6
_journal_name_full 'Acta Crystallographica Section C'
_journal_page_first 1473
_journal_page_last 1479
_journal_paper_doi 10.1107/S0108270195014788
_journal_volume 52
_journal_year 1996
_chemical_formula_moiety 'C13 H19 N O3'
_chemical_formula_sum 'C13 H19 N O3'
_chemical_formula_weight 237.28
_chemical_melting_point .61E-60
_chemical_name_systematic
;(5R^*^,6S^*^,10R^*^)-3oxo-6-vinyl-oactahydro-pyrrolo[1,2-a]azepine-5-
carboxylic acid methyl ester
;
_space_group_IT_number 14
_symmetry_cell_setting monoclinic
_symmetry_space_group_name_Hall '-P 2yn'
_symmetry_space_group_name_H-M 'P 1 21/n 1'
_atom_type_scat_source 'IntTabIV 2.2B and 2.3.1'
_audit_creation_method from_xtal_archive_file_using_CIFIO
_cell_angle_alpha 90
_cell_angle_beta 118.305(5)
_cell_angle_gamma 90
_cell_formula_units_Z 4
_cell_length_a 10.5793(5)
_cell_length_b 13.5240(8)
_cell_length_c 10.4365(6)
_cell_measurement_reflns_used 23
_cell_measurement_temperature 293
_cell_measurement_theta_max 47.0
_cell_measurement_theta_min 36.5
_cell_volume 1314.66(14)
_computing_cell_refinement 'LATCON (local program)'
_computing_data_collection 'CAD-4 software (Enraf-Nonius, 1989)'
_computing_data_reduction 'xtal ADDREF (Davenport & Hall, 1990)'
_computing_molecular_graphics 'xtal ORTEP (Davenport, Dreissig & Hall, 1990)'
_computing_publication_material 'xtal BONDLA (Dreissig, Doherty, Stewart & Hall, 1990), CIFIO (Hall, 1990)'
_computing_structure_refinement 'xtal CRYLSQ (Olthof-Hazekamp, 1990)'
_computing_structure_solution 'xtal SIMPEL (Schenk & Hall, 1990)'
_diffrn_ambient_temperature 293
_diffrn_measurement_device 'Enraf Nonius CAD-4'
_diffrn_measurement_method \w/2\q
_diffrn_radiation_monochromator graphite
_diffrn_radiation_source xray_tube
_diffrn_radiation_type CuK\a
_diffrn_radiation_wavelength 1.5418
_diffrn_reflns_limit_h_max 12
_diffrn_reflns_limit_h_min -11
_diffrn_reflns_limit_k_max 16
_diffrn_reflns_limit_k_min -5
_diffrn_reflns_limit_l_max 12
_diffrn_reflns_limit_l_min -9
_diffrn_reflns_number 2634
_diffrn_reflns_reduction_process perpendicular_monochr_Lp
_diffrn_reflns_theta_max 69.81
_diffrn_reflns_theta_min 4.9
_diffrn_standards_decay_% 5.4
_diffrn_standards_interval_time 83
_diffrn_standards_number 2
_exptl_absorpt_coefficient_mu 0.65
_exptl_absorpt_correction_type none
_exptl_crystal_colour colourless
_exptl_crystal_density_diffrn 1.199
_exptl_crystal_density_meas ?
_exptl_crystal_description 'block shaped crystal'
_exptl_crystal_F_000 512
_exptl_crystal_size_max 0.50
_exptl_crystal_size_mid 0.30
_exptl_crystal_size_min 0.15
_refine_diff_density_max .217
_refine_diff_density_min -.171
_refine_ls_extinction_coef 6.7E-6(3)
_refine_ls_extinction_method 'Zachariasen (1967)'
_refine_ls_goodness_of_fit_all .643
_refine_ls_goodness_of_fit_obs .643
_refine_ls_hydrogen_treatment
;H atoms: restrained at 1.00 \%A from their carrier atom with
U~eq~=0.10 \%A^2^
;
_refine_ls_matrix_type full
_refine_ls_number_constraints 0
_refine_ls_number_parameters 155
_refine_ls_number_reflns 1933
_refine_ls_number_restraints 19
_refine_ls_R_factor_all .047
_refine_ls_R_factor_obs .047
_refine_ls_shift/esd_max .001
_refine_ls_structure_factor_coef F
_refine_ls_weighting_details 'w^-1^ = [0.75 + 0.01\s(F)^2^ + 0.0001/\s(F)]'
_refine_ls_weighting_scheme calc
_refine_ls_wR_factor_all .042
_refine_ls_wR_factor_obs .042
_reflns_number_observed 1937
_reflns_number_total 2596
_reflns_observed_criterion refl_observed_if_Inet_>_2.5__sigma(Inet)
_cod_data_source_file jz1068.cif
_cod_data_source_block 3
_cod_depositor_comments
;
The following automatic conversions were performed:

'_exptl_absorpt_correction_type' value 'None' changed to 'none'
according to /home/saulius/struct/CIF-dictionaries/cif_core.dic
dictionary named 'cif_core.dic' version 2.4.1 from 2010-06-29.

Automatic conversion script
Id: cif_fix_values 1715 2011-07-08 13:25:40Z adriana 

The following automatic conversions were performed:

'_exptl_crystal_density_meas' value 'not measured' was changed to '?'
- the value is perceived as not measured.

Automatic conversion script
Id: cif_fix_values 3008 2015-01-20 13:52:24Z robertas 

The following automatic conversions were performed:

'_refine_ls_weighting_scheme' value 'w^-1^ = [0.75 + 0.01\s(F)^2^ +
0.0001/\s(F)]' was changed to 'calc'. New tag
'_refine_ls_weighting_details' was created. The value of the new tag
was set to 'w^-1^ = [0.75 + 0.01\s(F)^2^ + 0.0001/\s(F)]'.

Automatic conversion script
Id: cif_fix_values 3143 2015-03-26 13:38:13Z robertas 
;
_cod_original_cell_volume 1314.70(10)
_cod_original_sg_symbol_H-M 'P 21/n'
_cod_database_code 2005008

loop_
_symmetry_equiv_pos_as_xyz
+x,+y,+z
1/2-x,1/2+y,1/2-z
-x,-y,-z
1/2+x,1/2-y,1/2+z

loop_
_atom_site_aniso_label
_atom_site_aniso_U_11
_atom_site_aniso_U_22
_atom_site_aniso_U_33
_atom_site_aniso_U_12
_atom_site_aniso_U_13
_atom_site_aniso_U_23
N1 .0550(10) .0540(10) .0394(9) .0117(9) .0183(9) .0032(9)
C2 .0460(10) .0500(10) .0380(10) .0020(10) .0191(9) .0022(9)
C3 .0510(10) .0510(10) .0420(10) -.0050(10) .0210(10) -.0020(10)
C4 .058(2) .083(2) .0560(10) -.0160(10) .0120(10) -.0110(10)
C5 .072(2) .104(2) .0480(10) -.001(2) .0010(10) -.006(2)
C6 .073(2) .102(2) .0470(10) .019(2) .0060(10) .014(2)
C7 .071(2) .062(2) .0450(10) .0150(10) .0230(10) .0120(10)
C8 .103(2) .064(2) .081(2) .025(2) .039(2) .024(2)
C9 .084(2) .060(2) .078(2) .0220(10) .023(2) .0000(10)
C10 .059(2) .061(2) .0550(10) .0120(10) .0190(10) -.0050(10)
C11 .0530(10) .0440(10) .0370(10) .0010(10) .0200(10) -.0015(9)
C12 .069(2) .087(2) .0530(10) .019(2) .0050(10) .0160(10)
C13 .080(2) .0480(10) .0500(10) -.0130(10) .0280(10) -.0010(10)
C14 .111(2) .055(2) .073(2) .018(2) .038(2) .0110(10)
O1 .117(2) .0850(10) .0490(10) .0230(10) .0320(10) -.0080(10)
O2 .0498(9) .0720(10) .0590(10) -.0088(9) .0200(8) .0097(9)
O3 .0580(10) .0660(10) .0402(8) .0036(8) .0158(7) .0127(8)

loop_
_atom_site_label
_atom_site_fract_x
_atom_site_fract_y
_atom_site_fract_z
_atom_site_U_iso_or_equiv
_atom_site_thermal_displace_type
N1 .2351(2) .6031(1) .5360(2) .0510(9) Uani
C2 .2827(2) .5047(2) .5960(2) .045(1) Uani
C3 .2529(2) .4262(2) .4781(2) .049(1) Uani
C4 .0906(3) .4202(2) .3685(3) .071(1) Uani
C5 .0435(3) .4894(3) .2388(3) .086(2) Uani
C6 .0502(3) .5988(2) .2740(3) .083(2) Uani
C7 .1971(3) .6366(2) .3877(2) .061(1) Uani
C8 .2004(3) .7505(2) .4060(3) .085(2) Uani
C9 .1778(3) .7687(2) .5364(3) .080(2) Uani
C10 .2312(3) .6752(2) .6236(3) .062(1) Uani
C11 .4418(2) .5068(2) .7031(2) .045(1) Uani
C12 .6215(3) .4396(2) .9217(3) .079(2) Uani
C13 .3077(3) .3267(2) .5479(2) .061(1) Uani
C14 .4044(4) .2770(2) .5327(3) .082(2) Uani
O1 .2652(2) .6629(1) .7520(2) .087(1) Uani
O2 .5299(2) .5499(1) .6832(2) .0625(9) Uani
O3 .4716(2) .4521(1) .8197(2) .0578(8) Uani
H2 .22864 .48466 .65096 .10000 Uiso
H3 .30609 .44587 .42318 .10000 Uiso
H41 .06557 .34944 .33227 .10000 Uiso
H42 .03352 .43716 .42050 .10000 Uiso
H51 .11020 .47759 .19460 .10000 Uiso
H52 -.05651 .47147 .16221 .10000 Uiso
H61 .01614 .63849 .18153 .10000 Uiso
H62 -.02056 .61128 .31277 .10000 Uiso
H7 .27362 .61411 .36032 .10000 Uiso
H81 .29643 .77958 .42209 .10000 Uiso
H82 .12328 .78351 .31488 .10000 Uiso
H91 .23340 .82884 .59538 .10000 Uiso
H92 .07305 .78083 .50695 .10000 Uiso
H121 .67160 .40826 .86988 .10000 Uiso
H122 .66614 .50692 .95733 .10000 Uiso
H123 .64689 .39845 1.01074 .10000 Uiso
H13 .26738 .29682 .61034 .10000 Uiso
H141 .44281 .21037 .57929 .10000 Uiso
H142 .44751 .30532 .47116 .10000 Uiso

loop_
_atom_type_symbol
_atom_type_scat_dispersion_real
_atom_type_scat_dispersion_imag
C .017 .009
H 0 0
N .029 .018
O .047 .032

loop_
_geom_angle_atom_site_label_1
_geom_angle_atom_site_label_2
_geom_angle_atom_site_label_3
_geom_angle
_geom_angle_publ_flag
C2 N1 C7 126.8(2) yes
C2 N1 C10 119.0(2) yes
C7 N1 C10 114.1(2) yes
H2 C2 N1 108.2(2) no
H2 C2 C11 108.2(2) no
H2 C2 C3 108.0(2) no
N1 C2 C3 112.9(2) yes
N1 C2 C11 109.7(2) yes
C3 C2 C11 109.7(2) yes
H3 C3 C13 108.5(2) no
H3 C3 C2 108.3(2) no
H3 C3 C4 108.4(2) no
C2 C3 C4 111.2(2) yes
C2 C3 C13 110.1(2) yes
C4 C3 C13 110.3(2) yes
H42 C4 H41 107.3(3) no
H42 C4 C5 108.1(2) no
H42 C4 C3 109.0(2) no
H41 C4 C5 109.3(2) no
H41 C4 C3 109.0(2) no
C3 C4 C5 113.9(2) yes
H52 C5 H51 107.1(3) no
H52 C5 C6 109.8(3) no
H52 C5 C4 109.6(3) no
H51 C5 C6 107.4(3) no
H51 C5 C4 107.4(3) no
C4 C5 C6 115.3(2) yes
H61 C6 H62 107.1(3) no
H61 C6 C5 109.4(3) no
H61 C6 C7 109.6(3) no
H62 C6 C5 107.3(3) no
H62 C6 C7 107.7(2) no
C5 C6 C7 115.3(2) yes
H7 C7 N1 110.1(2) no
H7 C7 C6 109.4(2) no
H7 C7 C8 110.8(3) no
N1 C7 C6 112.5(2) yes
N1 C7 C8 101.4(2) yes
C6 C7 C8 112.5(2) yes
H82 C8 H81 106.2(3) no
H82 C8 C9 111.8(3) no
H82 C8 C7 111.1(2) no
H81 C8 C9 111.0(2) no
H81 C8 C7 111.3(3) no
C7 C8 C9 105.6(3) yes
H92 C9 H91 106.7(3) no
H92 C9 C10 111.3(3) no
H92 C9 C8 111.8(2) no
H91 C9 C10 111.2(2) no
H91 C9 C8 112.4(3) no
C8 C9 C10 103.6(2) yes
N1 C10 C9 108.7(2) yes
N1 C10 O1 123.8(2) yes
C9 C10 O1 127.5(3) yes
C2 C11 O2 124.4(2) yes
C2 C11 O3 111.3(2) yes
O2 C11 O3 124.3(2) yes
H123 C12 H122 106.6(2) no
H123 C12 H121 106.5(3) no
H123 C12 O3 117.8(3) no
H122 C12 H121 107.6(3) no
H122 C12 O3 108.9(2) no
H121 C12 O3 109.0(2) no
H13 C13 C14 117.9(2) no
H13 C13 C3 118.8(3) no
C3 C13 C14 123.3(3) yes
H141 C14 H142 116.0(4) no
H141 C14 C13 124.3(4) no
H142 C14 C13 119.7(3) no
C11 O3 C12 116.3(2) yes

loop_
_geom_bond_atom_site_label_1
_geom_bond_atom_site_label_2
_geom_bond_distance
_geom_bond_publ_flag
N1 C2 1.455(3) yes
N1 C7 1.474(3) yes
N1 C10 1.351(3) yes
C2 H2 1.021(3) no
C2 C3 1.540(3) yes
C2 C11 1.516(3) yes
C3 H3 1.011(3) no
C3 C4 1.550(3) yes
C3 C13 1.509(3) yes
C4 H42 1.011(3) no
C4 H41 1.016(3) no
C4 C5 1.522(4) yes
C5 H52 1.007(2) no
C5 H51 1.023(4) no
C5 C6 1.518(5) yes
C6 H61 1.010(3) no
C6 H62 1.020(4) no
C6 C7 1.528(3) yes
C7 H7 1.024(3) no
C7 C8 1.551(4) yes
C8 H82 1.016(3) no
C8 H81 1.026(4) no
C8 C9 1.510(5) yes
C9 H92 1.013(3) no
C9 H91 1.022(3) no
C9 C10 1.502(4) yes
C10 O1 1.223(3) yes
C11 O2 1.198(3) yes
C11 O3 1.329(3) yes
C12 H123 1.004(3) no
C12 H122 1.012(3) no
C12 H121 1.012(3) no
C12 O3 1.441(3) yes
C13 H13 1.017(3) no
C13 C14 1.295(5) yes
C14 H141 1.013(3) no
C14 H142 1.022(4) no

loop_
_geom_contact_atom_site_label_1
_geom_contact_atom_site_label_2
_geom_contact_distance
_geom_contact_site_symmetry_2
_geom_contact_publ_flag
C14 H13 1.986(4) . no
C13 H142 2.008(3) . no
O3 H122 2.0120(10) . no
O3 H121 2.013(2) . no
N1 H2 2.021(2) . no
C13 H141 2.045(3) . no
N1 H7 2.064(2) . no
C5 H62 2.065(4) . no
C13 H3 2.066(3) . no
C6 H51 2.068(3) . no
C5 H42 2.072(3) . no
C4 H51 2.073(3) . no
C11 H2 2.075(3) . no
C7 H62 2.079(3) . no
C5 H61 2.083(3) . no
C6 H52 2.086(3) . no
C4 H52 2.088(2) . no
C2 H3 2.090(3) . no
C5 H41 2.091(3) . no
C3 H2 2.094(3) . no
C7 H61 2.095(2) . no
C10 H92 2.095(2) . no
C10 H91 2.100(3) . no
C4 H3 2.100(3) . no
C6 H7 2.103(3) . no
O3 H123 2.1060(10) . no
C9 H81 2.107(4) . no
C8 H92 2.107(4) . no
C3 H42 2.109(2) . no
C9 H82 2.110(3) . no
C3 H41 2.112(2) . no
C8 H91 2.121(3) . no
C7 H82 2.138(2) . no
C8 H7 2.140(3) . no
C7 H81 2.148(3) . no
C3 H13 2.188(2) . no
O2 O3 2.235(3) . no
N1 O1 2.271(3) . no
N1 C9 2.320(3) . no
N1 C8 2.341(4) . no
O1 H123 2.345(2) 3_667 no
C2 O3 2.351(2) . no
C11 C12 2.353(3) . no
C8 C10 2.367(5) . no
O3 H2 2.3680(10) . no
C7 C10 2.372(4) . no
C2 O2 2.405(3) . no
C2 C10 2.418(3) . no
N1 C11 2.429(3) . no
O1 H13 2.436(2) 2_556 no
C7 C9 2.438(4) . no
C9 O1 2.448(4) . no
O2 H3 2.464(2) 3_666 no
C3 C14 2.470(4) . no
N1 C3 2.496(3) . no
N1 C6 2.497(3) . no
C2 C13 2.499(3) . no
C3 C11 2.499(3) . no
C13 H41 2.501(2) . no
C4 C13 2.510(3) . no
C14 H3 2.545(3) . no
C2 C4 2.549(3) . no
C6 C8 2.561(4) . no
C2 H42 2.561(2) . no
C4 C6 2.567(4) . no
C5 C7 2.573(4) . no
C3 C5 2.575(3) . no
O2 H82 2.579(2) 4_565 no
O1 H2 2.586(2) . no
O2 H122 2.587(2) . no
C5 H3 2.588(3) . no
C11 H122 2.589(2) . no
C6 H82 2.590(3) . no
C11 H121 2.590(2) . no
C10 H2 2.595(3) . no
N1 H62 2.6040(10) . no
O2 H142 2.617(2) 3_666 no
C2 C7 2.619(3) . no
O2 H121 2.636(2) . no
C3 H142 2.657(3) . no
C12 O2 2.660(3) . no
C8 H61 2.693(3) . no
C13 H2 2.697(3) . no
C3 H51 2.698(2) . no
C11 H3 2.701(2) . no
O1 H91 2.702(2) . no
N1 H3 2.704(2) . no
C6 H42 2.721(3) . no
C5 H7 2.730(3) . no
C4 H2 2.739(2) . no
C2 O1 2.748(3) . no
C7 H3 2.777(3) . no
C4 H62 2.784(3) . no
C7 H51 2.788(2) . no
C8 H62 2.793(3) . no
C2 H13 2.824(2) . no
C2 H7 2.832(2) . no
N1 O2 2.839(2) . no
C4 H13 2.859(2) . no
N1 H81 2.875(2) . no
C10 H81 2.876(3) . no
C3 H7 2.876(2) . no
O1 H92 2.879(2) . no
N1 H92 2.883(2) . no
C11 C13 2.896(3) . no
N1 H42 2.932(2) . no
C7 H92 2.937(3) . no
C13 H42 2.959(3) . no
C3 C7 2.967(3) . no
O2 H3 2.9760(10) . no
N1 C4 2.997(3) . no
C10 C11 3.014(3) . no
C11 O1 3.018(4) . no
C10 H42 3.024(3) 3_566 no
C13 O3 3.043(3) . no
O3 H13 3.0610(10) . no
C14 H81 3.067(4) 3_666 no
C5 H141 3.086(3) 4_454 no
C10 H7 3.099(3) . no
C4 C7 3.108(4) . no
O1 H42 3.109(2) 3_566 no
O3 H92 3.110(2) 2_546 no
N1 H91 3.117(2) . no
C9 H62 3.120(3) . no
C6 H91 3.121(3) 4_464 no
N1 H42 3.130(2) 3_566 no
C9 H122 3.132(3) 4_464 no
C12 H52 3.159(2) 1_656 no
C3 O2 3.165(2) . no
C6 H3 3.168(3) . no
O2 H2 3.168(2) . no
O1 H92 3.169(2) 4_565 no
O3 H91 3.176(2) 2_546 no
N1 H82 3.177(2) . no
O1 H41 3.183(2) 3_566 no
N1 C5 3.183(3) . no
C10 H62 3.190(2) . no
C4 H141 3.193(3) 4_454 no
C3 C6 3.202(4) . no
C10 H82 3.216(3) . no
O2 H7 3.216(2) 3_666 no
C3 O3 3.219(2) . no
C10 H13 3.221(3) 2_556 no
C9 H7 3.246(3) . no
C14 H41 3.248(3) 4 no
C11 H123 3.250(2) . no
C11 H13 3.273(2) . no
C4 H7 3.285(3) . no
O2 H7 3.2850(10) . no
C7 H91 3.289(3) . no
C12 H92 3.295(3) 2_546 no
O1 H52 3.295(3) 3_566 no
O3 H123 3.301(2) 3_667 no
C7 H42 3.309(3) . no
C11 H82 3.311(2) 4_565 no
C14 H61 3.316(4) 2_545 no
C7 H2 3.319(3) . no
O3 H122 3.326(2) 3_667 no
C14 H41 3.328(3) . no
C12 O1 3.329(3) 3_667 no
C6 C9 3.331(4) . no
C2 C6 3.335(3) . no
N1 H61 3.340(2) . no
C14 H121 3.356(3) 4_454 no
C2 H41 3.356(2) . no
C2 H42 3.361(3) 3_566 no
C6 H81 3.366(3) . no
C8 H122 3.371(3) 4_464 no
C10 O2 3.374(3) . no
C13 O1 3.376(4) 2_546 no
C2 C5 3.376(3) . no
C14 H7 3.378(3) 3_666 no
C6 C10 3.380(4) . no
C6 H92 3.387(3) . no
C9 H61 3.397(3) 4_565 no
C10 H41 3.398(3) 3_566 no
C8 H142 3.400(3) 3_666 no
O2 H51 3.414(2) 3_666 no
C3 H141 3.415(2) . no
C7 H142 3.416(3) 3_666 no
C6 H41 3.417(3) . no
C4 H61 3.419(3) . no
C13 H123 3.420(3) 4_454 no
C3 H52 3.424(2) . no
C7 H52 3.425(2) . no
C3 O2 3.448(4) 3_666 no
O1 O3 3.455(3) . no
C8 O2 3.459(3) 4_464 no
C11 H7 3.468(2) . no
O1 H141 3.468(3) 2_556 no
C9 H13 3.471(3) 2_556 no
C2 H62 3.481(2) . no
N1 O3 3.489(2) . no
C14 H82 3.499(4) 2_545 no
C11 C14 3.509(4) . no
C4 C14 3.510(4) . no
C2 C14 3.519(4) . no
C9 H62 3.523(2) 4_565 no
C4 H2 3.529(3) 3_566 no
C12 H91 3.530(3) 4_565 no
C7 O1 3.536(3) . no
C14 H123 3.538(3) 4_454 no
C14 O2 3.538(4) 3_666 no
C4 O1 3.539(4) 3_566 no
C7 C11 3.540(3) . no
C10 H123 3.542(3) 3_667 no
C8 O1 3.545(4) . no
C8 H61 3.546(3) 4_565 no
C11 H3 3.549(3) 3_666 no
O1 O2 3.549(3) . no
C8 H142 3.556(3) 2 no
C14 H52 3.572(3) 4 no
C6 H2 3.575(4) 3_566 no
O2 H81 3.5800(10) 4_565 no
N1 H51 3.586(2) . no
C5 H2 3.588(4) 3_566 no
C3 H62 3.589(2) . no
O1 H122 3.594(2) 3_667 no
C12 O3 3.595(4) 3_667 no
O1 H82 3.598(3) 4_565 no
C7 O2 3.603(3) . no
C4 H42 3.611(3) 3_566 no
N1 H142 3.613(2) 3_666 no
C7 H121 3.614(3) 3_666 no
C14 O3 3.614(3) . no
C12 H141 3.615(3) 4 no
C13 H121 3.617(2) 4_454 no
C11 H142 3.627(3) 3_666 no
C9 O3 3.627(4) 2_556 no
O3 H3 3.6500(10) . no
O2 H123 3.661(2) . no
C11 H142 3.664(2) . no
C13 O2 3.672(3) . no
C5 H122 3.674(2) 1_454 no
O1 H62 3.674(2) 4_565 no
C12 H7 3.677(3) 3_666 no
C9 H123 3.677(3) 2_556 no
C4 C10 3.678(4) 3_566 no
C2 H62 3.683(3) 3_566 no
C12 H13 3.688(3) 4 no
C2 C12 3.691(3) . no
C10 H82 3.695(2) 4_565 no
C2 C9 3.702(3) . no
C9 H61 3.706(3) . no
C2 H51 3.710(2) . no
C6 H42 3.724(3) 3_566 no
C9 H42 3.729(3) 3_566 no
C4 H142 3.739(3) . no
C8 H141 3.741(4) 3_666 no
C3 C10 3.746(4) . no
C6 H81 3.748(2) 4_464 no
C12 H51 3.748(3) 3_666 no
O3 O3 3.750(2) 3_667 no
C11 H7 3.751(3) 3_666 no
C10 H61 3.751(3) 4_565 no
C14 H121 3.754(3) . no
C11 H123 3.755(3) 3_667 no
C2 C8 3.756(4) . no
C4 H62 3.759(3) 3_566 no
C2 H142 3.763(3) . no
C4 H92 3.770(3) 3_566 no
C10 H62 3.770(2) 4_565 no
C13 H41 3.775(2) 4 no
C5 H2 3.788(3) . no
C6 H2 3.792(3) . no
C5 H91 3.793(3) 4_464 no
C6 H142 3.795(3) 2 no
C9 H41 3.795(4) 3_566 no
O1 H121 3.800(2) 3_667 no
C14 O1 3.805(5) 2_546 no
N1 C13 3.806(3) . no
C12 H2 3.807(2) . no
C5 C13 3.809(3) . no
O2 O2 3.814(3) 3_666 no
O2 H142 3.843(2) . no
C13 H51 3.849(2) . no
C10 O3 3.851(3) . no
C12 H122 3.876(4) 3_667 no
C10 H42 3.877(2) . no
C14 H2 3.879(4) . no
C13 H121 3.881(2) . no
C4 C11 3.882(3) . no
C6 H121 3.888(4) 3_666 no
C5 O1 3.901(4) 3_566 no
C12 H123 3.906(3) 3_667 no
C12 H82 3.910(3) 4_565 no
C5 H123 3.913(3) 1_454 no
O2 H92 3.925(2) 4_565 no
O3 H82 3.930(2) 4_565 no
C13 O2 3.934(4) 3_666 no
C8 C14 3.935(5) 3_666 no
C5 C8 3.940(4) . no
C5 H121 3.941(4) 3_666 no
O1 H81 3.941(2) . no
C7 H42 3.948(3) 3_566 no
C13 H91 3.948(3) 2_546 no
C12 C14 3.949(4) 4 no
C6 C9 3.952(4) 4_464 no
C2 H121 3.956(2) . no
C10 H92 3.964(2) 4_565 no
C12 H91 3.967(3) 2_546 no
C12 H92 3.973(3) 4_565 no
C10 H142 3.974(3) 3_666 no
C9 H2 3.983(3) . no
C14 O2 3.985(3) . no
N1 H41 3.986(2) . no
C12 C12 3.992(5) 3_667 no
C14 H51 3.995(3) 4 no
C12 H41 3.997(3) 4 no
O3 H92 4.004(2) 4_565 no
C11 H92 4.007(2) 4_565 no
C12 C13 4.016(4) 4 no
C6 H141 4.017(3) 2 no
C7 H142 4.017(2) 2 no
C3 H62 4.018(3) 3_566 no
C11 H42 4.020(2) . no
C2 H122 4.021(2) . no
C10 H3 4.025(3) . no
N1 C4 4.027(4) 3_566 no
C2 H123 4.027(2) 3_667 no
C13 H62 4.030(3) 3_566 no
C6 H122 4.030(2) 1_454 no
C10 H52 4.033(3) 3_566 no
C12 C13 4.036(3) . no
C9 O1 4.053(3) 4_464 no
C7 C14 4.063(5) 3_666 no
C9 O2 4.073(3) 4_464 no
C9 C12 4.084(4) 4_464 no
C4 C14 4.090(4) 4_454 no
C5 C14 4.096(4) 4_454 no
C9 C12 4.108(5) 2_556 no
C8 C11 4.153(3) 4_464 no
C7 O2 4.156(4) 3_666 no
C5 C12 4.162(3) 1_454 no
C4 C10 4.177(4) . no
C10 C13 4.179(4) 2_556 no
C8 C14 4.183(5) 2 no
C6 C14 4.211(5) 2 no
C12 C14 4.213(4) . no
C5 O2 4.223(4) 3_666 no
C11 O2 4.251(3) 3_666 no
C3 O1 4.252(3) . no
C8 O1 4.258(4) 4_464 no
C2 C4 4.261(4) 3_566 no
C6 C10 4.262(4) 4_464 no
C4 C9 4.271(5) 3_566 no
C8 O2 4.280(3) . no
O1 O3 4.283(2) 3_667 no
C8 C12 4.291(4) 4_464 no
C2 O2 4.294(3) 3_666 no
C4 O2 4.316(4) 3_666 no
C9 C11 4.331(3) . no
C11 C12 4.335(4) 3_667 no
C5 C10 4.339(4) . no
C9 C13 4.340(5) 2_556 no
C6 O1 4.344(4) 4_464 no
C6 C8 4.372(4) 4_464 no
C9 C11 4.395(3) 4_464 no
C5 C10 4.406(5) 3_566 no
C8 C11 4.414(3) . no
C7 C14 4.420(4) 2 no
C3 C12 4.422(3) . no

loop_
_geom_torsion_atom_site_label_1
_geom_torsion_atom_site_label_2
_geom_torsion_atom_site_label_3
_geom_torsion_atom_site_label_4
_geom_torsion
_geom_torsion_publ_flag
C7 N1 C2 C3 -15.6(3) yes
N1 C2 C3 C4 -58.6(3) yes
C2 C3 C4 C5 89.7(3) yes
C3 C4 C5 C6 -67.9(4) yes
C4 C5 C6 C7 56.5(4) yes
C5 C6 C7 N1 -72.5(4) yes
C6 C7 N1 C2 75.6(3) yes
C10 N1 C7 C8 12.1(3) yes
N1 C7 C8 C9 -23.0(3) yes
C7 C8 C9 C10 25.7(3) yes
C8 C9 C10 N1 -18.8(3) yes
C9 C10 N1 C7 4.0(3) yes
C7 N1 C2 C11 107.0(2) no
C7 N1 C2 H2 -135.1(2) no
C10 N1 C2 C3 168.4(2) no
C10 N1 C2 C11 -68.9(3) no
C10 N1 C2 H2 49.0(3) no
C2 N1 C7 C8 -164.0(2) no
C2 N1 C7 H7 -46.7(3) no
C10 N1 C7 C6 -108.3(3) no
C10 N1 C7 H7 129.4(2) no
C2 N1 C10 C9 -179.6(2) no
C2 N1 C10 O1 -.3(4) no
C7 N1 C10 O1 -176.7(3) no
N1 C2 C3 C13 178.8(2) no
N1 C2 C3 H3 60.3(2) no
C11 C2 C3 C4 178.7(2) no
C11 C2 C3 C13 56.1(3) no
C11 C2 C3 H3 -62.4(2) no
H2 C2 C3 C4 60.9(2) no
H2 C2 C3 C13 -61.6(3) no
H2 C2 C3 H3 179.9(2) no
N1 C2 C11 O2 -42.8(3) no
N1 C2 C11 O3 139.3(2) no
C3 C2 C11 O2 81.7(3) no
C3 C2 C11 O3 -96.2(2) no
H2 C2 C11 O2 -160.7(2) no
H2 C2 C11 O3 21.4(3) no
C2 C3 C4 H41 -147.9(2) no
C2 C3 C4 H42 -31.1(3) no
C13 C3 C4 C5 -147.8(3) no
C13 C3 C4 H41 -25.5(4) no
C13 C3 C4 H42 91.4(3) no
H3 C3 C4 C5 -29.1(3) no
H3 C3 C4 H41 93.2(3) no
H3 C3 C4 H42 -149.9(2) no
C2 C3 C13 C14 -120.0(3) no
C2 C3 C13 H13 59.8(3) no
C4 C3 C13 C14 116.9(3) no
C4 C3 C13 H13 -63.3(3) no
H3 C3 C13 C14 -1.7(3) no
H3 C3 C13 H13 178.2(2) no
C3 C4 C5 H51 51.7(3) no
C3 C4 C5 H52 167.7(3) no
H41 C4 C5 C6 169.9(3) no
H41 C4 C5 H51 -70.5(3) no
H41 C4 C5 H52 45.5(4) no
H42 C4 C5 C6 53.4(3) no
H42 C4 C5 H51 173.0(2) no
H42 C4 C5 H52 -70.9(3) no
C4 C5 C6 H61 -179.4(3) no
C4 C5 C6 H62 -63.5(3) no
H51 C5 C6 C7 -63.1(3) no
H51 C5 C6 H61 60.9(3) no
H51 C5 C6 H62 176.9(2) no
H52 C5 C6 C7 -179.2(3) no
H52 C5 C6 H61 -55.1(4) no
H52 C5 C6 H62 60.8(3) no
C5 C6 C7 C8 173.7(3) no
C5 C6 C7 H7 50.2(4) no
H61 C6 C7 N1 163.5(3) no
H61 C6 C7 C8 49.8(4) no
H61 C6 C7 H7 -73.7(3) no
H62 C6 C7 N1 47.3(3) no
H62 C6 C7 C8 -66.4(4) no
H62 C6 C7 H7 170.0(2) no
N1 C7 C8 H81 97.4(3) no
N1 C7 C8 H82 -144.4(3) no
C6 C7 C8 C9 97.4(3) no
C6 C7 C8 H81 -142.1(3) no
C6 C7 C8 H82 -24.0(5) no
H7 C7 C8 C9 -139.9(2) no
H7 C7 C8 H81 -19.4(3) no
H7 C7 C8 H82 98.7(3) no
C7 C8 C9 H91 145.8(2) no
C7 C8 C9 H92 -94.3(3) no
H81 C8 C9 C10 -95.1(3) no
H81 C8 C9 H91 25.0(3) no
H81 C8 C9 H92 145.0(2) no
H82 C8 C9 C10 146.6(2) no
H82 C8 C9 H91 -93.3(3) no
H82 C8 C9 H92 26.6(4) no
C8 C9 C10 O1 161.9(3) no
H91 C9 C10 N1 -139.7(3) no
H91 C9 C10 O1 41.0(5) no
H92 C9 C10 N1 101.5(3) no
H92 C9 C10 O1 -77.9(4) no
C2 C11 O3 C12 173.4(2) no
O2 C11 O3 C12 -4.5(3) no
H121 C12 O3 C11 -58.5(3) no
H122 C12 O3 C11 58.6(3) no
H123 C12 O3 C11 -180.0(2) no
C3 C13 C14 H141 179.6(2) no
C3 C13 C14 H142 .3(4) no
H13 C13 C14 H141 -.3(4) no
H13 C13 C14 H142 -179.6(2) no
